data_2102098
loop_
_publ_author_name
'J.V. Pratap'
'R. Ravishankar'
M.Vijayan

_publ_section_title
;
 X-ray studies on crystalline complexes involving amino acids and
 peptides. XXXV. Invariance and variability in amino acid aggregation
 in the complexes of maleic acid with <small>L</small>-histidine and
 <small>L</small>-lysine
;
_journal_issue 4
_journal_name_full 'Acta Crystallographica Section B'
_journal_page_first 690
_journal_page_last 696
_journal_paper_doi 10.1107/S0108768100002202
_journal_volume 56
_journal_year 2000
_chemical_formula_moiety 'C6 H15 N2 O2 +,C4 H3 O4 -'
_chemical_formula_sum 'C10 H18 N2 O6'
_chemical_formula_weight 262
_chemical_name_common 'L-lysine complexed with maleic acid'
_chemical_name_systematic ' ?'
_space_group_IT_number 4
_symmetry_cell_setting monoclinic
_symmetry_space_group_name_Hall 'P 2yb'
_symmetry_space_group_name_H-M 'P 1 21 1'
_cell_angle_alpha 90
_cell_angle_beta 115.887(12)
_cell_angle_gamma 90
_cell_formula_units_Z 2
_cell_length_a 9.854(4)
_cell_length_b 7.136(2)
_cell_length_c 9.73880(10)
_cell_measurement_reflns_used 25
_cell_measurement_temperature 293(2)
_cell_measurement_theta_max 13
_cell_measurement_theta_min 0
_cell_volume 616.1(3)
_computing_cell_refinement CAD4
_computing_data_collection CAD4
_computing_data_reduction CAD4
_computing_molecular_graphics ORTEP-III
_computing_publication_material 'MS-WORD Ver 6.0'
_computing_structure_refinement 'SHELXL-93 (Sheldrick, 1993)'
_computing_structure_solution 'SHELXS-86 (Sheldrick, 1985)'
_diffrn_ambient_temperature 293(2)
_diffrn_measurement_device CAD4
_diffrn_measurement_method \w--2/q
_diffrn_radiation_monochromator graphite
_diffrn_radiation_source 'fine-focus sealed tube'
_diffrn_radiation_type MoK\a
_diffrn_radiation_wavelength .70930
_diffrn_reflns_av_R_equivalents .0573
_diffrn_reflns_av_sigmaI/netI .0615
_diffrn_reflns_limit_h_max 11
_diffrn_reflns_limit_h_min -12
_diffrn_reflns_limit_k_max 9
_diffrn_reflns_limit_k_min 0
_diffrn_reflns_limit_l_max 12
_diffrn_reflns_limit_l_min 0
_diffrn_reflns_number 1759
_diffrn_reflns_theta_max 27.96
_diffrn_reflns_theta_min 2.29
_diffrn_standards_interval_time 60
_diffrn_standards_number 3
_exptl_absorpt_coefficient_mu .117
_exptl_absorpt_correction_T_max .988
_exptl_absorpt_correction_T_min .965
_exptl_absorpt_correction_type psi-scan
_exptl_absorpt_process_details 'North et al., 1968'
_exptl_crystal_colour colourless
_exptl_crystal_density_diffrn 1.414
_exptl_crystal_density_method 'not measured'
_exptl_crystal_description needle
_exptl_crystal_F_000 280
_exptl_crystal_size_max .49
_exptl_crystal_size_mid .25
_exptl_crystal_size_min .10
_refine_diff_density_max .343
_refine_diff_density_min -.314
_refine_ls_abs_structure_details 'Flack H D (1983), Acta Cryst. A39, 876-881'
_refine_ls_abs_structure_Flack -1(3)
_refine_ls_extinction_coef .012(8)
_refine_ls_extinction_method SHELXL
_refine_ls_goodness_of_fit_all 1.064
_refine_ls_goodness_of_fit_obs 1.053
_refine_ls_hydrogen_treatment mixed
_refine_ls_matrix_type full
_refine_ls_number_parameters 167
_refine_ls_number_reflns 1598
_refine_ls_number_restraints 3
_refine_ls_restrained_S_all 1.063
_refine_ls_restrained_S_obs 1.052
_refine_ls_R_factor_all .1163
_refine_ls_R_factor_obs .0573
_refine_ls_shift/esd_max .000
_refine_ls_shift/esd_mean .000
_refine_ls_structure_factor_coef Fsqd
_refine_ls_weighting_details 'w=1/[s^2^(Fo^2^)+( 0.0823P)^2^+0.3879P] where P=(Fo^2^+2Fc^2^)/3'
_refine_ls_weighting_scheme calc
_refine_ls_wR_factor_all .1689
_refine_ls_wR_factor_obs .1351
_reflns_number_observed 1097
_reflns_number_total 1598
_reflns_observed_criterion >2sigma(I)
_cod_data_source_file ha0195.cif
_cod_data_source_block II
_cod_depositor_comments
;
The following automatic conversions were performed:

'_refine_ls_weighting_scheme' value 'calc w=1/[s^2^(Fo^2^)+(
0.0823P)^2^+0.3879P] where P=(Fo^2^+2Fc^2^)/3' was changed to 'calc'.
New tag '_refine_ls_weighting_details' was created. The value of the
new tag was set to 'w=1/[s^2^(Fo^2^)+( 0.0823P)^2^+0.3879P] where
P=(Fo^2^+2Fc^2^)/3'.

Automatic conversion script
Id: cif_fix_values 3143 2015-03-26 13:38:13Z robertas 
;
_cod_original_sg_symbol_Hall 'P 2y1'
_cod_original_sg_symbol_H-M 'P 21'
_cod_database_code 2102098

loop_
_symmetry_equiv_pos_as_xyz
x,y,z
-x,y+1/2,-z

loop_
_atom_site_aniso_label
_atom_site_aniso_U_11
_atom_site_aniso_U_22
_atom_site_aniso_U_33
_atom_site_aniso_U_12
_atom_site_aniso_U_13
_atom_site_aniso_U_23
N1 .024(2) .042(2) .032(2) -.004(2) .015(2) -.003(2)
O2 .027(2) .042(2) .056(2) -.005(2) .019(2) -.005(2)
O1 .036(2) .032(2) .050(2) .010(2) .023(2) .003(2)
C1 .021(2) .028(3) .030(2) .002(2) .015(2) .006(2)
C2 .021(2) .022(2) .029(2) -.001(2) .012(2) .001(2)
C3 .023(2) .032(3) .032(2) .002(2) .015(2) .002(2)
C4 .024(2) .035(3) .033(2) .002(2) .017(2) .003(2)
C5 .026(2) .029(3) .037(2) .002(2) .020(2) .002(2)
C6 .027(2) .064(4) .033(2) .005(3) .019(2) .003(3)
N7 .025(2) .032(2) .039(2) .001(2) .020(2) .000(2)
O12 .035(2) .059(3) .034(2) -.014(2) .017(2) -.013(2)
O11 .037(2) .052(2) .051(2) -.004(2) .029(2) -.003(2)
C13 .032(2) .024(2) .035(2) .000(2) .018(2) .001(2)
C14 .032(3) .039(3) .031(2) .001(2) .015(2) -.009(2)
C15 .035(3) .029(3) .032(2) -.003(2) .014(2) -.004(2)
C16 .028(2) .048(4) .035(3) -.001(2) .015(2) .007(2)
O18 .029(2) .072(3) .053(2) -.003(2) .021(2) .001(2)
O17 .034(2) .070(3) .032(2) -.006(2) .0181(15) -.010(2)

loop_
_atom_site_label
_atom_site_fract_x
_atom_site_fract_y
_atom_site_fract_z
_atom_site_U_iso_or_equiv
_atom_site_thermal_displace_type
_atom_site_calc_flag
_atom_site_refinement_flags
_atom_site_occupancy
_atom_site_type_symbol
N1 .4769(4) .6481(8) .6095(4) .0317(9) Uani d . 1 N
H1N1 .5082(4) .6760(8) .5389(4) .048 Uiso calc R 1 H
H2N1 .3781(4) .6690(8) .5723(4) .048 Uiso calc R 1 H
H3N1 .4958(4) .5280(8) .6354(4) .048 Uiso calc R 1 H
O2 .8134(4) .8491(6) .8937(5) .0416(10) Uani d . 1 O
O1 .7635(4) .5686(5) .7829(4) .0378(9) Uani d . 1 O
C1 .7268(5) .7245(7) .8118(5) .0255(10) Uani d . 1 C
C2 .5583(5) .7681(7) .7471(5) .0235(9) Uani d . 1 C
H1C2 .5404(5) .9007(7) .7189(5) .035 Uiso calc R 1 H
C3 .5067(5) .7232(8) .8699(5) .0278(11) Uani d . 1 C
H1C3 .5768(5) .7805(8) .9648(5) .042 Uiso calc R 1 H
H2C3 .5121(5) .5886(8) .8856(5) .042 Uiso calc R 1 H
C4 .3476(5) .7882(8) .8356(5) .0292(12) Uani d . 1 C
H1C4 .3423(5) .9238(8) .8274(5) .044 Uiso calc R 1 H
H2C4 .2764(5) .7363(8) .7387(5) .044 Uiso calc R 1 H
C5 .3054(5) .7259(8) .9607(5) .0284(10) Uani d . 1 C
H1C5 .3165(5) .5910(8) .9723(5) .043 Uiso calc R 1 H
H2C5 .3743(5) .7827(8) 1.0564(5) .043 Uiso calc R 1 H
C6 .1456(5) .7790(10) .9276(6) .0390(15) Uani d . 1 C
H1C6 .1311(5) .9119(10) .9048(6) .059 Uiso calc R 1 H
H2C6 .0759(5) .7110(10) .8384(6) .059 Uiso calc R 1 H
N7 .1119(4) .7364(7) 1.0587(4) .0298(9) Uani d . 1 N
H1N7 .0172(4) .7692(7) 1.0357(4) .045 Uiso calc R 1 H
H2N7 .1746(4) .8003(7) 1.1403(4) .045 Uiso calc R 1 H
H3N7 .1235(4) .6142(7) 1.0787(4) .045 Uiso calc R 1 H
O12 .2976(4) .3213(6) .7425(4) .0417(10) Uani d D 1 O
O11 .4121(4) .2541(7) .5990(4) .0431(10) Uani d . 1 O
C13 .2992(5) .2478(8) .6247(5) .0290(10) Uani d . 1 C
C14 .1628(5) .1499(9) .5124(5) .0332(11) Uani d . 1 C
HC14 .1728(5) .0983(9) .4296(5) .050 Uiso calc R 1 H
C15 .0280(6) .1241(8) .5115(6) .0324(11) Uani d . 1 C
HC15 -.0406(6) .0570(8) .4282(6) .049 Uiso calc R 1 H
C16 -.0305(5) .1857(8) .6227(6) .0366(14) Uani d . 1 C
O18 -.1642(4) .1561(8) .5894(5) .0502(11) Uani d . 1 O
O17 .0588(4) .2590(7) .7501(4) .0441(10) Uani d D 1 O
HO17 .187(3) .278(11) .764(6) .066 Uiso d D 1 H

loop_
_atom_type_symbol
_atom_type_description
_atom_type_scat_dispersion_real
_atom_type_scat_dispersion_imag
_atom_type_scat_source
C C .0033 .0016 'International Tables Vol C Tables 4.2.6.8 and 6.1.1.4'
H H .0000 .0000 'International Tables Vol C Tables 4.2.6.8 and 6.1.1.4'
N N .0061 .0033 'International Tables Vol C Tables 4.2.6.8 and 6.1.1.4'
O O .0106 .0060 'International Tables Vol C Tables 4.2.6.8 and 6.1.1.4'

loop_
_geom_angle_atom_site_label_1
_geom_angle_atom_site_label_2
_geom_angle_atom_site_label_3
_geom_angle
O1 C1 O2 126.7(4)
O1 C1 C2 117.4(4)
O2 C1 C2 115.8(4)
N1 C2 C3 110.6(4)
N1 C2 C1 108.3(4)
C3 C2 C1 108.0(4)
C2 C3 C4 115.3(4)
C5 C4 C3 110.5(4)
C6 C5 C4 112.4(4)
N7 C6 C5 111.6(4)
O11 C13 O12 122.2(5)
O11 C13 C14 118.0(4)
O12 C13 C14 119.7(4)
C15 C14 C13 130.3(4)
C14 C15 C16 130.5(5)
O18 C16 O17 122.1(5)
O18 C16 C15 117.7(5)
O17 C16 C15 120.2(4)

loop_
_geom_bond_atom_site_label_1
_geom_bond_atom_site_label_2
_geom_bond_distance
N1 C2 1.494(6)
O2 C1 1.249(6)
O1 C1 1.239(6)
C1 C2 1.529(6)
C2 C3 1.524(6)
C3 C4 1.526(6)
C4 C5 1.516(6)
C5 C6 1.511(6)
C6 N7 1.485(5)
O12 C13 1.268(6)
O11 C13 1.244(5)
C13 C14 1.485(7)
C14 C15 1.337(7)
C15 C16 1.498(7)
C16 O18 1.230(6)
C16 O17 1.278(6)

loop_
_cod_related_entry_id
_cod_related_entry_database
_cod_related_entry_code
1 ChemSpider 30654470
